data_7218163
loop_
_publ_author_name
'Guo, Huadong'
'Yan, Yongnian'
'Guo, Xianmin'
'Zou, Hengye'
'Qi, Yanjuan'
'Liu, Chunming'

_publ_section_title
;
 Syntheses, characterization and luminescence properties of five entangled
 coordination polymers based on bis(4-imidazolphenoxy)methane and various
 dicarboxylic acids
;
_journal_issue 44
_journal_name_full CrystEngComm
_journal_page_first 10245
_journal_paper_doi 10.1039/C4CE01390E
_journal_volume 16
_journal_year 2014
_chemical_formula_moiety 'C60 H54 Cd2 N10 O14'
_chemical_formula_sum 'C60 H54 Cd2 N10 O14'
_chemical_formula_weight 1363.93
_chemical_melting_point ?
_chemical_name_systematic
;
 ?
;
_space_group_IT_number 14
_symmetry_cell_setting monoclinic
_symmetry_space_group_name_Hall '-P 2yn'
_symmetry_space_group_name_H-M 'P 1 21/n 1'
_atom_sites_solution_hydrogens geom
_atom_sites_solution_primary direct
_atom_sites_solution_secondary difmap
_audit_creation_method SHELXL-97
_cell_angle_alpha 90.00
_cell_angle_beta 110.4230(10)
_cell_angle_gamma 90.00
_cell_formula_units_Z 2
_cell_length_a 12.9722(7)
_cell_length_b 17.3507(10)
_cell_length_c 14.0501(8)
_cell_measurement_reflns_used 7425
_cell_measurement_temperature 293(2)
_cell_measurement_theta_max 26.02
_cell_measurement_theta_min 1.61
_cell_volume 2963.6(3)
_computing_cell_refinement 'Bruker SMART'
_computing_data_collection 'Bruker SMART'
_computing_data_reduction 'Bruker SAINT'
_computing_molecular_graphics SHELXP-97
_computing_publication_material SHELXTL
_computing_structure_refinement 'SHELXL-97 (Sheldrick, 1997)'
_computing_structure_solution 'SHELXS-97 (Sheldrick, 1990)'
_diffrn_ambient_temperature 293(2)
_diffrn_detector_area_resol_mean 9.00cm
_diffrn_measured_fraction_theta_full 0.995
_diffrn_measured_fraction_theta_max 0.995
_diffrn_measurement_device_type 'CCD area detector'
_diffrn_measurement_method 'phi and omega scans'
_diffrn_radiation_monochromator graphite
_diffrn_radiation_source 'fine-focus sealed tube'
_diffrn_radiation_type MoK\a
_diffrn_radiation_wavelength 0.71073
_diffrn_reflns_av_R_equivalents 0.0254
_diffrn_reflns_av_sigmaI/netI 0.0292
_diffrn_reflns_limit_h_max 17
_diffrn_reflns_limit_h_min -17
_diffrn_reflns_limit_k_max 17
_diffrn_reflns_limit_k_min -23
_diffrn_reflns_limit_l_max 18
_diffrn_reflns_limit_l_min -13
_diffrn_reflns_number 21849
_diffrn_reflns_theta_full 28.44
_diffrn_reflns_theta_max 28.44
_diffrn_reflns_theta_min 1.84
_diffrn_standards_decay_% none
_diffrn_standards_interval_count none
_diffrn_standards_interval_time none
_diffrn_standards_number none
_exptl_absorpt_coefficient_mu 0.792
_exptl_absorpt_correction_T_max 0.811
_exptl_absorpt_correction_T_min 0.792
_exptl_absorpt_correction_type empirical
_exptl_absorpt_process_details SADABS
_exptl_crystal_colour colorless
_exptl_crystal_density_diffrn 1.528
_exptl_crystal_density_method 'not measured'
_exptl_crystal_description bolock
_exptl_crystal_F_000 1384
_exptl_crystal_size_max 0.30
_exptl_crystal_size_mid 0.28
_exptl_crystal_size_min 0.26
_refine_diff_density_max 0.726
_refine_diff_density_min -0.381
_refine_diff_density_rms 0.094
_refine_ls_extinction_method none
_refine_ls_goodness_of_fit_ref 1.065
_refine_ls_hydrogen_treatment constr
_refine_ls_matrix_type full
_refine_ls_number_parameters 388
_refine_ls_number_reflns 7425
_refine_ls_number_restraints 0
_refine_ls_restrained_S_all 1.065
_refine_ls_R_factor_all 0.0476
_refine_ls_R_factor_gt 0.0329
_refine_ls_shift/su_max 0.001
_refine_ls_shift/su_mean 0.000
_refine_ls_structure_factor_coef Fsqd
_refine_ls_weighting_details 'calc w=1/[\s^2^(Fo^2^)+(0.0660P)^2^+0.3682P] where P=(Fo^2^+2Fc^2^)/3'
_refine_ls_weighting_scheme calc
_refine_ls_wR_factor_gt 0.0900
_refine_ls_wR_factor_ref 0.1086
_reflns_number_gt 5931
_reflns_number_total 7425
_reflns_threshold_expression >2sigma(I)
_cod_data_source_file c4ce01390e2.cif
_cod_data_source_block 2
_cod_depositor_comments
;
The following automatic conversions were performed:

'_chemical_melting_point' value 'not measured' was changed to '?' -
the value is undefined or not given.

Automatic conversion script
Id: cif_fix_values 2827 2014-09-09 07:05:25Z andrius 

 Adding full bibliography for 7218162--7218166.cif.
;
_cod_original_sg_symbol_H-M p21/n
_cod_database_code 7218163

loop_
_symmetry_equiv_pos_as_xyz
'x, y, z'
'-x+1/2, y+1/2, -z+1/2'
'-x, -y, -z'
'x-1/2, -y-1/2, z-1/2'

loop_
_atom_site_label
_atom_site_type_symbol
_atom_site_fract_x
_atom_site_fract_y
_atom_site_fract_z
_atom_site_U_iso_or_equiv
_atom_site_adp_type
_atom_site_occupancy
_atom_site_symmetry_multiplicity
_atom_site_calc_flag
_atom_site_refinement_flags
C1 C 0.3999(2) 0.35005(16) 0.4290(2) 0.0389(6) Uani 1 1 d .
C2 C 0.4503(2) 0.42846(15) 0.46612(19) 0.0331(5) Uani 1 1 d .
C3 C 0.4647(2) 0.45473(16) 0.56372(19) 0.0361(6) Uani 1 1 d .
H3 H 0.4411 0.4245 0.6069 0.043 Uiso 1 1 calc R
C4 C 0.5135(2) 0.52514(16) 0.59686(19) 0.0368(6) Uani 1 1 d .
H4 H 0.5225 0.5418 0.6622 0.044 Uiso 1 1 calc R
C5 C 0.1598(2) 0.10072(16) 0.4577(2) 0.0402(6) Uani 1 1 d .
C6 C 0.0771(2) 0.04826(15) 0.4807(2) 0.0351(5) Uani 1 1 d .
C7 C 0.0180(3) -0.00552(18) 0.4091(2) 0.0469(7) Uani 1 1 d .
H7 H 0.0297 -0.0096 0.3476 0.056 Uiso 1 1 calc R
C8 C -0.0587(2) -0.05332(18) 0.4287(2) 0.0457(7) Uani 1 1 d .
H8 H -0.0977 -0.0890 0.3801 0.055 Uiso 1 1 calc R
C9 C 0.2359(2) 0.10754(18) 0.1836(2) 0.0460(7) Uani 1 1 d .
H9 H 0.2113 0.0652 0.2103 0.055 Uiso 1 1 calc R
C10 C 0.2249(2) 0.11638(19) 0.0853(2) 0.0483(7) Uani 1 1 d .
H10 H 0.1922 0.0821 0.0325 0.058 Uiso 1 1 calc R
C11 C 0.3089(2) 0.21687(16) 0.1724(2) 0.0402(6) Uani 1 1 d .
H11 H 0.3440 0.2643 0.1888 0.048 Uiso 1 1 calc R
C12 C 0.2782(3) 0.22181(18) -0.0117(2) 0.0436(6) Uani 1 1 d .
C13 C 0.1907(3) 0.2203(2) -0.1005(2) 0.0517(8) Uani 1 1 d .
H13 H 0.1262 0.1953 -0.1035 0.062 Uiso 1 1 calc R
C14 C 0.1980(3) 0.2565(2) -0.1877(2) 0.0534(8) Uani 1 1 d .
H14 H 0.1392 0.2551 -0.2490 0.064 Uiso 1 1 calc R
C15 C 0.2942(3) 0.29392(17) -0.1803(2) 0.0430(6) Uani 1 1 d .
C16 C 0.3841(3) 0.29394(18) -0.0915(3) 0.0495(7) Uani 1 1 d .
H16 H 0.4488 0.3186 -0.0885 0.059 Uiso 1 1 calc R
C17 C 0.3770(3) 0.2570(2) -0.0072(2) 0.0516(7) Uani 1 1 d .
H17 H 0.4377 0.2555 0.0526 0.062 Uiso 1 1 calc R
C18 C 0.2396(3) 0.3236(2) -0.3582(2) 0.0528(8) Uani 1 1 d .
H18A H 0.2686 0.3510 -0.4036 0.063 Uiso 1 1 calc R
H18B H 0.2409 0.2690 -0.3727 0.063 Uiso 1 1 calc R
C19 C 0.1070(3) 0.42204(19) -0.3618(2) 0.0487(7) Uani 1 1 d .
C20 C -0.0013(3) 0.4349(2) -0.3782(3) 0.0750(12) Uani 1 1 d .
H20 H -0.0524 0.3955 -0.4029 0.090 Uiso 1 1 calc R
C21 C -0.0346(3) 0.5060(2) -0.3582(3) 0.0713(11) Uani 1 1 d .
H21 H -0.1084 0.5144 -0.3682 0.086 Uiso 1 1 calc R
C22 C 0.0399(3) 0.56531(17) -0.3234(2) 0.0462(7) Uani 1 1 d .
C23 C 0.1478(3) 0.5541(2) -0.3103(3) 0.0573(8) Uani 1 1 d .
H23 H 0.1979 0.5944 -0.2885 0.069 Uiso 1 1 calc R
C24 C 0.1831(3) 0.4804(2) -0.3303(3) 0.0602(9) Uani 1 1 d .
H24 H 0.2564 0.4717 -0.3222 0.072 Uiso 1 1 calc R
C25 C -0.0962(3) 0.66915(19) -0.3598(2) 0.0504(8) Uani 1 1 d .
H25 H -0.1406 0.6493 -0.4221 0.060 Uiso 1 1 calc R
C26 C 0.0402(3) 0.68296(18) -0.2168(2) 0.0449(7) Uani 1 1 d .
H26 H 0.1057 0.6761 -0.1625 0.054 Uiso 1 1 calc R
C27 C -0.0339(3) 0.73944(18) -0.2283(2) 0.0465(7) Uani 1 1 d .
H27 H -0.0279 0.7786 -0.1815 0.056 Uiso 1 1 calc R
C28 C 0.5072(3) 0.1165(2) 0.4415(3) 0.0591(8) Uani 1 1 d .
H28 H 0.4854 0.1215 0.3713 0.071 Uiso 1 1 calc R
C29 C 0.6667(4) 0.0504(3) 0.4314(4) 0.1028(18) Uani 1 1 d .
H29A H 0.7337 0.0286 0.4771 0.154 Uiso 1 1 calc R
H29B H 0.6837 0.0904 0.3920 0.154 Uiso 1 1 calc R
H29C H 0.6243 0.0110 0.3869 0.154 Uiso 1 1 calc R
C30 C 0.6444(4) 0.0738(3) 0.5974(3) 0.0937(15) Uani 1 1 d .
H30A H 0.7146 0.0486 0.6182 0.141 Uiso 1 1 calc R
H30B H 0.5938 0.0433 0.6176 0.141 Uiso 1 1 calc R
H30C H 0.6523 0.1236 0.6290 0.141 Uiso 1 1 calc R
N1 N 0.2887(2) 0.17024(14) 0.23836(17) 0.0398(5) Uani 1 1 d .
N2 N 0.2719(2) 0.18655(15) 0.07860(17) 0.0415(5) Uani 1 1 d .
N3 N -0.00040(19) 0.63747(13) -0.30127(18) 0.0408(5) Uani 1 1 d .
N4 N -0.1193(2) 0.73134(15) -0.31820(18) 0.0434(5) Uani 1 1 d .
N5 N 0.6035(2) 0.08268(17) 0.4894(2) 0.0603(7) Uani 1 1 d .
O1 O 0.4038(2) 0.32488(15) 0.34851(19) 0.0710(8) Uani 1 1 d .
O2 O 0.35669(17) 0.31411(12) 0.48379(16) 0.0462(5) Uani 1 1 d .
O3 O 0.17775(19) 0.08901(13) 0.37749(17) 0.0538(6) Uani 1 1 d .
O4 O 0.20429(18) 0.15314(13) 0.51880(17) 0.0525(5) Uani 1 1 d .
O5 O 0.30888(18) 0.33700(13) -0.25778(16) 0.0510(5) Uani 1 1 d .
O6 O 0.13037(19) 0.34628(13) -0.37930(17) 0.0548(5) Uani 1 1 d .
O7 O 0.44662(19) 0.14094(16) 0.48146(18) 0.0645(7) Uani 1 1 d .
Cd1 Cd 0.284274(15) 0.204962(10) 0.395500(14) 0.03168(8) Uani 1 1 d .

loop_
_atom_site_aniso_label
_atom_site_aniso_U_11
_atom_site_aniso_U_22
_atom_site_aniso_U_33
_atom_site_aniso_U_23
_atom_site_aniso_U_13
_atom_site_aniso_U_12
C1 0.0350(13) 0.0354(14) 0.0454(15) -0.0078(12) 0.0129(12) -0.0068(11)
C2 0.0300(12) 0.0317(12) 0.0354(12) -0.0024(10) 0.0088(10) -0.0043(10)
C3 0.0386(13) 0.0358(13) 0.0355(13) 0.0017(10) 0.0151(11) -0.0057(11)
C4 0.0395(14) 0.0396(14) 0.0308(12) -0.0052(11) 0.0115(11) -0.0059(12)
C5 0.0323(13) 0.0319(14) 0.0593(17) 0.0151(12) 0.0195(12) 0.0034(11)
C6 0.0336(13) 0.0299(12) 0.0459(14) 0.0066(11) 0.0189(11) 0.0006(10)
C7 0.0558(18) 0.0484(17) 0.0447(15) -0.0043(13) 0.0280(14) -0.0136(14)
C8 0.0493(16) 0.0442(16) 0.0452(15) -0.0067(13) 0.0186(13) -0.0157(14)
C9 0.0501(16) 0.0452(16) 0.0448(15) -0.0057(13) 0.0190(13) -0.0169(14)
C10 0.0496(17) 0.0527(18) 0.0415(15) -0.0099(13) 0.0145(13) -0.0200(15)
C11 0.0458(15) 0.0380(14) 0.0387(14) -0.0057(11) 0.0170(12) -0.0086(12)
C12 0.0473(16) 0.0479(16) 0.0376(14) -0.0032(12) 0.0174(12) -0.0060(13)
C13 0.0458(17) 0.063(2) 0.0450(16) 0.0010(14) 0.0139(14) -0.0114(15)
C14 0.0476(17) 0.063(2) 0.0439(16) -0.0009(15) 0.0084(13) -0.0051(16)
C15 0.0453(16) 0.0430(16) 0.0448(15) -0.0018(12) 0.0209(13) 0.0017(13)
C16 0.0444(17) 0.0539(19) 0.0513(17) 0.0016(14) 0.0180(14) -0.0073(14)
C17 0.0483(17) 0.058(2) 0.0462(16) 0.0011(15) 0.0139(14) -0.0091(15)
C18 0.063(2) 0.0573(19) 0.0450(16) 0.0046(15) 0.0275(15) 0.0172(17)
C19 0.0526(18) 0.0436(16) 0.0495(16) -0.0009(13) 0.0176(14) 0.0030(14)
C20 0.0460(19) 0.053(2) 0.113(3) -0.022(2) 0.012(2) -0.0030(17)
C21 0.0453(19) 0.049(2) 0.108(3) -0.016(2) 0.0117(19) 0.0046(16)
C22 0.0460(16) 0.0383(15) 0.0518(16) 0.0033(13) 0.0137(13) 0.0071(13)
C23 0.0491(18) 0.0448(18) 0.077(2) 0.0042(16) 0.0208(17) 0.0008(15)
C24 0.0440(17) 0.055(2) 0.086(2) 0.0095(18) 0.0287(17) 0.0077(16)
C25 0.0497(18) 0.0492(18) 0.0416(15) -0.0035(13) 0.0027(13) 0.0126(15)
C26 0.0406(15) 0.0414(15) 0.0441(15) 0.0000(12) 0.0038(12) -0.0030(13)
C27 0.0447(16) 0.0428(16) 0.0463(16) -0.0069(13) 0.0089(13) -0.0031(14)
C28 0.0555(19) 0.059(2) 0.066(2) 0.0117(17) 0.0247(17) 0.0130(17)
C29 0.094(3) 0.129(4) 0.103(3) 0.044(3) 0.056(3) 0.058(3)
C30 0.084(3) 0.097(4) 0.083(3) -0.007(3) 0.007(2) 0.036(3)
N1 0.0433(13) 0.0419(13) 0.0356(11) -0.0035(10) 0.0156(10) -0.0069(11)
N2 0.0439(13) 0.0464(13) 0.0355(12) -0.0039(10) 0.0154(10) -0.0096(11)
N3 0.0388(12) 0.0349(12) 0.0443(12) 0.0009(10) 0.0090(10) 0.0050(10)
N4 0.0440(13) 0.0376(12) 0.0453(13) 0.0007(11) 0.0112(11) 0.0058(11)
N5 0.0479(15) 0.0580(17) 0.0763(19) 0.0184(15) 0.0233(14) 0.0181(14)
O1 0.104(2) 0.0578(15) 0.0635(15) -0.0303(13) 0.0447(15) -0.0389(15)
O2 0.0482(12) 0.0388(10) 0.0539(12) -0.0075(9) 0.0208(10) -0.0171(9)
O3 0.0635(14) 0.0448(12) 0.0696(14) 0.0062(10) 0.0442(12) -0.0073(10)
O4 0.0487(12) 0.0427(12) 0.0669(14) 0.0010(10) 0.0214(10) -0.0152(10)
O5 0.0532(13) 0.0533(13) 0.0505(12) 0.0077(10) 0.0229(10) 0.0032(11)
O6 0.0567(14) 0.0465(12) 0.0571(13) -0.0040(10) 0.0147(11) 0.0077(11)
O7 0.0496(13) 0.0798(18) 0.0616(14) 0.0039(13) 0.0162(11) 0.0244(13)
Cd1 0.03210(11) 0.02856(11) 0.03604(11) 0.00030(7) 0.01400(8) -0.00198(7)

loop_
_atom_type_symbol
_atom_type_description
_atom_type_scat_dispersion_real
_atom_type_scat_dispersion_imag
_atom_type_scat_source
C C 0.0033 0.0016 'International Tables Vol C Tables 4.2.6.8 and 6.1.1.4'
H H 0.0000 0.0000 'International Tables Vol C Tables 4.2.6.8 and 6.1.1.4'
N N 0.0061 0.0033 'International Tables Vol C Tables 4.2.6.8 and 6.1.1.4'
O O 0.0106 0.0060 'International Tables Vol C Tables 4.2.6.8 and 6.1.1.4'
Cd Cd -0.8075 1.2024 'International Tables Vol C Tables 4.2.6.8 and 6.1.1.4'

loop_
_geom_angle_atom_site_label_1
_geom_angle_atom_site_label_2
_geom_angle_atom_site_label_3
_geom_angle
_geom_angle_site_symmetry_1
_geom_angle_site_symmetry_3
O1 C1 O2 123.7(3) . .
O1 C1 C2 118.8(3) . .
O2 C1 C2 117.5(2) . .
C4 C2 C3 118.5(2) 3_666 .
C4 C2 C1 119.9(2) 3_666 .
C3 C2 C1 121.6(2) . .
C4 C3 C2 120.6(2) . .
C4 C3 H3 119.7 . .
C2 C3 H3 119.7 . .
C3 C4 C2 120.9(2) . 3_666
C3 C4 H4 119.5 . .
C2 C4 H4 119.5 3_666 .
O3 C5 O4 123.7(3) . .
O3 C5 C6 117.5(3) . .
O4 C5 C6 118.8(3) . .
C8 C6 C7 118.8(2) 3_556 .
C8 C6 C5 121.3(3) 3_556 .
C7 C6 C5 119.9(2) . .
C6 C7 C8 120.5(3) . .
C6 C7 H7 119.7 . .
C8 C7 H7 119.7 . .
C6 C8 C7 120.7(3) 3_556 .
C6 C8 H8 119.6 3_556 .
C7 C8 H8 119.6 . .
C10 C9 N1 109.8(3) . .
C10 C9 H9 125.1 . .
N1 C9 H9 125.1 . .
C9 C10 N2 106.2(3) . .
C9 C10 H10 126.9 . .
N2 C10 H10 126.9 . .
N1 C11 N2 111.0(2) . .
N1 C11 H11 124.5 . .
N2 C11 H11 124.5 . .
C13 C12 C17 120.5(3) . .
C13 C12 N2 120.9(3) . .
C17 C12 N2 118.6(3) . .
C12 C13 C14 120.0(3) . .
C12 C13 H13 120.0 . .
C14 C13 H13 120.0 . .
C15 C14 C13 118.5(3) . .
C15 C14 H14 120.7 . .
C13 C14 H14 120.7 . .
C14 C15 C16 121.7(3) . .
C14 C15 O5 124.3(3) . .
C16 C15 O5 113.9(3) . .
C17 C16 C15 119.3(3) . .
C17 C16 H16 120.4 . .
C15 C16 H16 120.4 . .
C16 C17 C12 119.9(3) . .
C16 C17 H17 120.1 . .
C12 C17 H17 120.1 . .
O6 C18 O5 114.3(2) . .
O6 C18 H18A 108.7 . .
O5 C18 H18A 108.7 . .
O6 C18 H18B 108.7 . .
O5 C18 H18B 108.7 . .
H18A C18 H18B 107.6 . .
C20 C19 C24 121.1(3) . .
C20 C19 O6 113.6(3) . .
C24 C19 O6 125.3(3) . .
C19 C20 C21 119.6(4) . .
C19 C20 H20 120.2 . .
C21 C20 H20 120.2 . .
C20 C21 C22 120.9(3) . .
C20 C21 H21 119.5 . .
C22 C21 H21 119.5 . .
C23 C22 C21 120.1(3) . .
C23 C22 N3 122.1(3) . .
C21 C22 N3 117.8(3) . .
C22 C23 C24 119.3(3) . .
C22 C23 H23 120.4 . .
C24 C23 H23 120.4 . .
C19 C24 C23 118.9(3) . .
C19 C24 H24 120.6 . .
C23 C24 H24 120.6 . .
N4 C25 N3 111.7(3) . .
N4 C25 H25 124.1 . .
N3 C25 H25 124.1 . .
C27 C26 N3 105.9(3) . .
C27 C26 H26 127.1 . .
N3 C26 H26 127.1 . .
C26 C27 N4 110.6(3) . .
C26 C27 H27 124.7 . .
N4 C27 H27 124.7 . .
O7 C28 N5 125.1(4) . .
O7 C28 H28 117.4 . .
N5 C28 H28 117.4 . .
N5 C29 H29A 109.5 . .
N5 C29 H29B 109.5 . .
H29A C29 H29B 109.5 . .
N5 C29 H29C 109.5 . .
H29A C29 H29C 109.5 . .
H29B C29 H29C 109.5 . .
N5 C30 H30A 109.5 . .
N5 C30 H30B 109.5 . .
H30A C30 H30B 109.5 . .
N5 C30 H30C 109.5 . .
H30A C30 H30C 109.5 . .
H30B C30 H30C 109.5 . .
C11 N1 C9 105.9(2) . .
C11 N1 Cd1 125.98(19) . .
C9 N1 Cd1 124.75(18) . .
C11 N2 C10 107.1(2) . .
C11 N2 C12 126.1(2) . .
C10 N2 C12 126.8(2) . .
C25 N3 C26 106.8(2) . .
C25 N3 C22 123.7(3) . .
C26 N3 C22 129.3(2) . .
C25 N4 C27 105.0(3) . .
C25 N4 Cd1 120.1(2) . 3_565
C27 N4 Cd1 134.7(2) . 3_565
C28 N5 C30 121.3(3) . .
C28 N5 C29 120.0(3) . .
C30 N5 C29 118.7(3) . .
C1 O2 Cd1 105.34(17) . .
C5 O3 Cd1 92.87(17) . .
C5 O4 Cd1 89.40(17) . .
C15 O5 C18 119.0(3) . .
C19 O6 C18 119.7(3) . .
C28 O7 Cd1 123.7(2) . .
O2 Cd1 N1 126.45(8) . .
O2 Cd1 O7 89.29(9) . .
N1 Cd1 O7 92.98(9) . .
O2 Cd1 N4 89.81(9) . 3_565
N1 Cd1 N4 90.20(9) . 3_565
O7 Cd1 N4 176.59(9) . 3_565
O2 Cd1 O3 149.93(7) . .
N1 Cd1 O3 83.47(8) . .
O7 Cd1 O3 92.19(9) . .
N4 Cd1 O3 86.94(9) 3_565 .
O2 Cd1 O4 96.58(7) . .
N1 Cd1 O4 136.90(8) . .
O7 Cd1 O4 89.30(8) . .
N4 Cd1 O4 87.54(8) 3_565 .
O3 Cd1 O4 53.44(7) . .

loop_
_geom_bond_atom_site_label_1
_geom_bond_atom_site_label_2
_geom_bond_distance
_geom_bond_site_symmetry_2
C1 O1 1.230(3) .
C1 O2 1.264(3) .
C1 C2 1.521(4) .
C2 C4 1.393(4) 3_666
C2 C3 1.395(4) .
C3 C4 1.380(4) .
C3 H3 0.9300 .
C4 C2 1.393(4) 3_666
C4 H4 0.9300 .
C5 O3 1.245(4) .
C5 O4 1.245(4) .
C5 C6 1.525(3) .
C6 C8 1.378(4) 3_556
C6 C7 1.390(4) .
C7 C8 1.394(4) .
C7 H7 0.9300 .
C8 C6 1.378(4) 3_556
C8 H8 0.9300 .
C9 C10 1.346(4) .
C9 N1 1.370(4) .
C9 H9 0.9300 .
C10 N2 1.380(4) .
C10 H10 0.9300 .
C11 N1 1.324(4) .
C11 N2 1.342(4) .
C11 H11 0.9300 .
C12 C13 1.363(4) .
C12 C17 1.401(4) .
C12 N2 1.436(4) .
C13 C14 1.410(5) .
C13 H13 0.9300 .
C14 C15 1.378(4) .
C14 H14 0.9300 .
C15 C16 1.379(5) .
C15 O5 1.387(4) .
C16 C17 1.378(4) .
C16 H16 0.9300 .
C17 H17 0.9300 .
C18 O6 1.399(4) .
C18 O5 1.403(4) .
C18 H18A 0.9700 .
C18 H18B 0.9700 .
C19 C20 1.360(5) .
C19 C24 1.374(5) .
C19 O6 1.390(4) .
C20 C21 1.369(5) .
C20 H20 0.9300 .
C21 C22 1.379(5) .
C21 H21 0.9300 .
C22 C23 1.361(4) .
C22 N3 1.432(4) .
C23 C24 1.420(5) .
C23 H23 0.9300 .
C24 H24 0.9300 .
C25 N4 1.310(4) .
C25 N3 1.345(4) .
C25 H25 0.9300 .
C26 C27 1.342(4) .
C26 N3 1.369(4) .
C26 H26 0.9300 .
C27 N4 1.366(4) .
C27 H27 0.9300 .
C28 O7 1.191(4) .
C28 N5 1.331(4) .
C28 H28 0.9300 .
C29 N5 1.455(5) .
C29 H29A 0.9600 .
C29 H29B 0.9600 .
C29 H29C 0.9600 .
C30 N5 1.431(5) .
C30 H30A 0.9600 .
C30 H30B 0.9600 .
C30 H30C 0.9600 .
N1 Cd1 2.309(2) .
N4 Cd1 2.315(2) 3_565
O2 Cd1 2.279(2) .
O3 Cd1 2.404(2) .
O4 Cd1 2.478(2) .
O7 Cd1 2.314(2) .
Cd1 N4 2.315(2) 3_565

loop_
_geom_torsion_atom_site_label_1
_geom_torsion_atom_site_label_2
_geom_torsion_atom_site_label_3
_geom_torsion_atom_site_label_4
_geom_torsion
_geom_torsion_site_symmetry_1
_geom_torsion_site_symmetry_4
O1 C1 C2 C4 8.6(4) . 3_666
O2 C1 C2 C4 -171.8(3) . 3_666
O1 C1 C2 C3 -169.4(3) . .
O2 C1 C2 C3 10.1(4) . .
C4 C2 C3 C4 0.0(4) 3_666 .
C1 C2 C3 C4 178.1(2) . .
C2 C3 C4 C2 0.0(5) . 3_666
O3 C5 C6 C8 175.0(3) . 3_556
O4 C5 C6 C8 -6.0(4) . 3_556
O3 C5 C6 C7 -5.6(4) . .
O4 C5 C6 C7 173.4(3) . .
C8 C6 C7 C8 0.1(5) 3_556 .
C5 C6 C7 C8 -179.4(3) . .
C6 C7 C8 C6 -0.1(5) . 3_556
N1 C9 C10 N2 -0.1(4) . .
C17 C12 C13 C14 -2.1(5) . .
N2 C12 C13 C14 178.8(3) . .
C12 C13 C14 C15 -1.0(5) . .
C13 C14 C15 C16 2.7(5) . .
C13 C14 C15 O5 -174.5(3) . .
C14 C15 C16 C17 -1.4(5) . .
O5 C15 C16 C17 176.1(3) . .
C15 C16 C17 C12 -1.7(5) . .
C13 C12 C17 C16 3.5(5) . .
N2 C12 C17 C16 -177.4(3) . .
C24 C19 C20 C21 -3.3(6) . .
O6 C19 C20 C21 176.2(4) . .
C19 C20 C21 C22 1.2(7) . .
C20 C21 C22 C23 1.3(6) . .
C20 C21 C22 N3 -178.3(4) . .
C21 C22 C23 C24 -1.7(5) . .
N3 C22 C23 C24 177.8(3) . .
C20 C19 C24 C23 2.9(6) . .
O6 C19 C24 C23 -176.6(3) . .
C22 C23 C24 C19 -0.3(5) . .
N3 C26 C27 N4 -0.8(4) . .
N2 C11 N1 C9 -0.3(3) . .
N2 C11 N1 Cd1 -160.24(19) . .
C10 C9 N1 C11 0.3(4) . .
C10 C9 N1 Cd1 160.5(2) . .
N1 C11 N2 C10 0.3(4) . .
N1 C11 N2 C12 178.9(3) . .
C9 C10 N2 C11 -0.1(4) . .
C9 C10 N2 C12 -178.7(3) . .
C13 C12 N2 C11 -136.3(3) . .
C17 C12 N2 C11 44.6(5) . .
C13 C12 N2 C10 42.1(5) . .
C17 C12 N2 C10 -137.0(3) . .
N4 C25 N3 C26 -0.2(4) . .
N4 C25 N3 C22 173.9(3) . .
C27 C26 N3 C25 0.6(4) . .
C27 C26 N3 C22 -173.1(3) . .
C23 C22 N3 C25 139.2(3) . .
C21 C22 N3 C25 -41.3(5) . .
C23 C22 N3 C26 -48.1(5) . .
C21 C22 N3 C26 131.4(4) . .
N3 C25 N4 C27 -0.3(4) . .
N3 C25 N4 Cd1 -176.2(2) . 3_565
C26 C27 N4 C25 0.7(4) . .
C26 C27 N4 Cd1 175.6(2) . 3_565
O7 C28 N5 C30 -1.1(6) . .
O7 C28 N5 C29 175.7(4) . .
O1 C1 O2 Cd1 -3.7(4) . .
C2 C1 O2 Cd1 176.82(19) . .
O4 C5 O3 Cd1 -7.8(3) . .
C6 C5 O3 Cd1 171.1(2) . .
O3 C5 O4 Cd1 7.6(3) . .
C6 C5 O4 Cd1 -171.3(2) . .
C14 C15 O5 C18 -21.5(4) . .
C16 C15 O5 C18 161.1(3) . .
O6 C18 O5 C15 68.8(4) . .
C20 C19 O6 C18 -175.3(3) . .
C24 C19 O6 C18 4.2(5) . .
O5 C18 O6 C19 56.6(4) . .
N5 C28 O7 Cd1 176.7(3) . .
C1 O2 Cd1 N1 -0.7(2) . .
C1 O2 Cd1 O7 92.48(19) . .
C1 O2 Cd1 N4 -90.8(2) . 3_565
C1 O2 Cd1 O3 -174.37(17) . .
C1 O2 Cd1 O4 -178.31(19) . .
C11 N1 Cd1 O2 -17.6(3) . .
C9 N1 Cd1 O2 -173.9(2) . .
C11 N1 Cd1 O7 -108.9(2) . .
C9 N1 Cd1 O7 94.8(2) . .
C11 N1 Cd1 N4 72.3(2) . 3_565
C9 N1 Cd1 N4 -84.0(2) . 3_565
C11 N1 Cd1 O3 159.2(2) . .
C9 N1 Cd1 O3 2.9(2) . .
C11 N1 Cd1 O4 158.9(2) . .
C9 N1 Cd1 O4 2.6(3) . .
C28 O7 Cd1 O2 -114.5(3) . .
C28 O7 Cd1 N1 12.0(3) . .
C28 O7 Cd1 N4 170.8(14) . 3_565
C28 O7 Cd1 O3 95.6(3) . .
C28 O7 Cd1 O4 149.0(3) . .
C5 O3 Cd1 O2 -0.8(3) . .
C5 O3 Cd1 N1 -175.69(18) . .
C5 O3 Cd1 O7 91.56(17) . .
C5 O3 Cd1 N4 -85.14(17) . 3_565
C5 O3 Cd1 O4 4.06(16) . .
C5 O4 Cd1 O2 173.49(17) . .
C5 O4 Cd1 N1 -3.7(2) . .
C5 O4 Cd1 O7 -97.30(17) . .
C5 O4 Cd1 N4 83.97(17) . 3_565
C5 O4 Cd1 O3 -4.05(16) . .
